data_4348199
loop_
_publ_author_name
'Nath, Jayanta Kumar'
'Baruah, Jubaraj B.'

_publ_section_title
;
 Twisted conformations in complexes of
 N-(3-imidazol-1-yl-propyl)-1,8-naphthalimide and fluorescence properties
;
_journal_issue 4
_journal_name_full 'Inorg. Chem. Front.'
_journal_page_first 342
_journal_paper_doi 10.1039/C4QI00028E
_journal_volume 1
_journal_year 2014
_chemical_formula_sum 'C38 H30 N8 O4 S2 Zn'
_chemical_formula_weight 792.19
_space_group_IT_number 14
_space_group_name_Hall '-P 2ybc'
_space_group_name_H-M_alt 'P 1 21/c 1'
_symmetry_cell_setting monoclinic
_symmetry_space_group_name_H-M 'P 1 21/c 1'
_atom_sites_solution_hydrogens geom
_atom_sites_solution_primary direct
_atom_sites_solution_secondary difmap
_audit_creation_method SHELXL-97
_cell_angle_alpha 90.00
_cell_angle_beta 128.618(2)
_cell_angle_gamma 90.00
_cell_formula_units_Z 4
_cell_length_a 14.5214(4)
_cell_length_b 14.1478(5)
_cell_length_c 22.8454(8)
_cell_measurement_reflns_used 4286
_cell_measurement_temperature 296(2)
_cell_measurement_theta_max 28.66
_cell_measurement_theta_min 3.00
_cell_volume 3667.1(2)
_computing_structure_refinement 'SHELXL-97 (Sheldrick, 1997)'
_computing_structure_solution 'SHELXS-97 (Sheldrick, 1990)'
_diffrn_ambient_temperature 296(2)
_diffrn_measured_fraction_theta_full 0.998
_diffrn_measured_fraction_theta_max 0.998
_diffrn_radiation_monochromator graphite
_diffrn_radiation_source 'fine-focus sealed tube'
_diffrn_radiation_type MoK\a
_diffrn_radiation_wavelength 0.71073
_diffrn_reflns_av_R_equivalents 0.0278
_diffrn_reflns_av_sigmaI/netI 0.0439
_diffrn_reflns_limit_h_max 17
_diffrn_reflns_limit_h_min -16
_diffrn_reflns_limit_k_max 16
_diffrn_reflns_limit_k_min -16
_diffrn_reflns_limit_l_max 27
_diffrn_reflns_limit_l_min -26
_diffrn_reflns_number 14078
_diffrn_reflns_theta_full 25.25
_diffrn_reflns_theta_max 25.25
_diffrn_reflns_theta_min 3.06
_exptl_absorpt_coefficient_mu 0.836
_exptl_absorpt_correction_type none
_exptl_crystal_colour colourless
_exptl_crystal_density_diffrn 1.435
_exptl_crystal_density_method 'not measured'
_exptl_crystal_description block
_exptl_crystal_F_000 1632
_exptl_crystal_size_max 0.32
_exptl_crystal_size_mid 0.28
_exptl_crystal_size_min 0.21
_refine_diff_density_max 0.260
_refine_diff_density_min -0.307
_refine_diff_density_rms 0.046
_refine_ls_extinction_method none
_refine_ls_goodness_of_fit_ref 1.114
_refine_ls_hydrogen_treatment constr
_refine_ls_matrix_type full
_refine_ls_number_parameters 478
_refine_ls_number_reflns 6629
_refine_ls_number_restraints 0
_refine_ls_restrained_S_all 1.114
_refine_ls_R_factor_all 0.0732
_refine_ls_R_factor_gt 0.0473
_refine_ls_shift/su_max 0.001
_refine_ls_shift/su_mean 0.000
_refine_ls_structure_factor_coef Fsqd
_refine_ls_weighting_details 'calc w=1/[\s^2^(Fo^2^)+(0.0100P)^2^+2.0000P] where P=(Fo^2^+2Fc^2^)/3'
_refine_ls_weighting_scheme calc
_refine_ls_wR_factor_gt 0.0774
_refine_ls_wR_factor_ref 0.0863
_reflns_number_gt 4765
_reflns_number_total 6629
_reflns_threshold_expression >2sigma(I)
_cod_data_source_file c4qi00028e7.cif
_cod_data_source_block Complex6
_cod_depositor_comments
;
The following automatic conversions were performed:

data item '_symmetry_cell_setting' value 'Monoclinic' was changed to
'monoclinic' in accordance with the
/home/saulius/struct/COD-crude-data/automatic-downloads/DataCite-retrospective/RSC/depositions/lib/dictionaries/cif_core.dic
dictionary named 'cif_core.dic' version 2.4.2 last updated on
2011-04-26.

Automatic conversion script
Id: cif_fix_values 6909 2019-04-08 15:41:33Z antanas 
;
_cod_original_sg_symbol_H-M P21/c
_cod_database_code 4348199

loop_
_symmetry_equiv_pos_as_xyz
'x, y, z'
'-x, y+1/2, -z+1/2'
'-x, -y, -z'
'x, -y-1/2, z-1/2'

loop_
_atom_site_label
_atom_site_type_symbol
_atom_site_fract_x
_atom_site_fract_y
_atom_site_fract_z
_atom_site_U_iso_or_equiv
_atom_site_adp_type
_atom_site_occupancy
_atom_site_symmetry_multiplicity
_atom_site_calc_flag
_atom_site_refinement_flags
C1 C 0.3331(3) 0.5034(2) 0.60405(17) 0.0505(8) Uani 1 1 d .
H1 H 0.2801 0.5435 0.5644 0.061 Uiso 1 1 calc R
C2 C 0.4907(3) 0.4455(2) 0.70243(18) 0.0554(9) Uani 1 1 d .
H2 H 0.5691 0.4382 0.7446 0.067 Uiso 1 1 calc R
C3 C 0.4053(3) 0.3817(2) 0.67785(19) 0.0590(9) Uani 1 1 d .
H3 H 0.4130 0.3234 0.6993 0.071 Uiso 1 1 calc R
C4 C 0.1886(3) 0.3742(3) 0.56751(18) 0.0639(9) Uani 1 1 d .
H4A H 0.1950 0.3138 0.5503 0.077 Uiso 1 1 calc R
H4B H 0.1345 0.4134 0.5238 0.077 Uiso 1 1 calc R
C5 C 0.1387(3) 0.3586(2) 0.60924(19) 0.0634(9) Uani 1 1 d .
H5A H 0.0647 0.3245 0.5771 0.076 Uiso 1 1 calc R
H5B H 0.1931 0.3201 0.6533 0.076 Uiso 1 1 calc R
C6 C 0.1184(3) 0.4511(2) 0.63271(18) 0.0574(9) Uani 1 1 d .
H6A H 0.1925 0.4850 0.6651 0.069 Uiso 1 1 calc R
H6B H 0.0643 0.4896 0.5886 0.069 Uiso 1 1 calc R
C7 C -0.0526(3) 0.4294(2) 0.62948(19) 0.0523(8) Uani 1 1 d .
C8 C -0.1000(3) 0.4218(2) 0.67098(19) 0.0501(8) Uani 1 1 d .
C9 C -0.2200(3) 0.4179(2) 0.6322(2) 0.0653(10) Uani 1 1 d .
H9 H -0.2712 0.4182 0.5801 0.078 Uiso 1 1 calc R
C10 C -0.2648(3) 0.4134(2) 0.6716(3) 0.0732(11) Uani 1 1 d .
H10 H -0.3459 0.4108 0.6454 0.088 Uiso 1 1 calc R
C11 C -0.1916(4) 0.4127(3) 0.7471(3) 0.0765(11) Uani 1 1 d .
H11 H -0.2234 0.4100 0.7719 0.092 Uiso 1 1 calc R
C12 C -0.0682(3) 0.4160(2) 0.7896(2) 0.0600(9) Uani 1 1 d .
C13 C -0.0225(3) 0.4202(2) 0.74951(18) 0.0469(7) Uani 1 1 d .
C14 C 0.0113(4) 0.4143(3) 0.8677(2) 0.0822(12) Uani 1 1 d .
H14 H -0.0177 0.4124 0.8942 0.099 Uiso 1 1 calc R
C15 C 0.1296(4) 0.4153(3) 0.9061(2) 0.0927(14) Uani 1 1 d .
H15 H 0.1806 0.4125 0.9581 0.111 Uiso 1 1 calc R
C16 C 0.1749(3) 0.4207(3) 0.86696(19) 0.0705(10) Uani 1 1 d .
H16 H 0.2560 0.4225 0.8932 0.085 Uiso 1 1 calc R
C17 C 0.1002(3) 0.4233(2) 0.79039(17) 0.0477(7) Uani 1 1 d .
C18 C 0.1494(3) 0.4321(2) 0.75039(18) 0.0506(8) Uani 1 1 d .
C19 C 0.5004(3) 0.8297(2) 0.62719(17) 0.0539(8) Uani 1 1 d .
H19 H 0.5669 0.8273 0.6298 0.065 Uiso 1 1 calc R
C20 C 0.3622(3) 0.7907(2) 0.63104(17) 0.0548(9) Uani 1 1 d .
H20 H 0.3143 0.7555 0.6369 0.066 Uiso 1 1 calc R
C21 C 0.3463(3) 0.8824(2) 0.61138(17) 0.0541(8) Uani 1 1 d .
H21 H 0.2866 0.9217 0.6014 0.065 Uiso 1 1 calc R
C22 C 0.4589(3) 0.9999(2) 0.59198(17) 0.0569(9) Uani 1 1 d .
H22A H 0.3903 1.0203 0.5428 0.068 Uiso 1 1 calc R
H22B H 0.5246 0.9950 0.5911 0.068 Uiso 1 1 calc R
C23 C 0.4868(3) 1.0714(2) 0.6490(2) 0.0663(10) Uani 1 1 d .
H23A H 0.5505 1.0477 0.6985 0.080 Uiso 1 1 calc R
H23B H 0.4183 1.0797 0.6467 0.080 Uiso 1 1 calc R
C24 C 0.5224(3) 1.1672(2) 0.6382(2) 0.0723(11) Uani 1 1 d .
H24A H 0.4663 1.1852 0.5859 0.087 Uiso 1 1 calc R
H24B H 0.5187 1.2141 0.6676 0.087 Uiso 1 1 calc R
C25 C 0.7362(3) 1.1723(2) 0.7369(2) 0.0609(9) Uani 1 1 d .
C26 C 0.8554(3) 1.1714(2) 0.75945(19) 0.0586(9) Uani 1 1 d .
C27 C 0.9522(4) 1.1736(3) 0.8341(2) 0.0855(12) Uani 1 1 d .
H27 H 0.9419 1.1752 0.8704 0.103 Uiso 1 1 calc R
C28 C 1.0652(4) 1.1735(3) 0.8555(3) 0.1046(16) Uani 1 1 d .
H28 H 1.1301 1.1733 0.9061 0.126 Uiso 1 1 calc R
C29 C 1.0820(4) 1.1735(3) 0.8034(3) 0.0918(14) Uani 1 1 d .
H29 H 1.1584 1.1734 0.8189 0.110 Uiso 1 1 calc R
C30 C 0.9871(3) 1.1737(2) 0.7271(2) 0.0674(10) Uani 1 1 d .
C31 C 0.8709(3) 1.1715(2) 0.7045(2) 0.0524(8) Uani 1 1 d .
C32 C 0.9983(4) 1.1758(3) 0.6702(3) 0.0847(13) Uani 1 1 d .
H32 H 1.0733 1.1764 0.6835 0.102 Uiso 1 1 calc R
C33 C 0.9041(4) 1.1769(3) 0.5975(3) 0.0966(15) Uani 1 1 d .
H33 H 0.9146 1.1799 0.5613 0.116 Uiso 1 1 calc R
C34 C 0.7900(3) 1.1737(3) 0.5754(2) 0.0720(11) Uani 1 1 d .
H34 H 0.7251 1.1745 0.5248 0.086 Uiso 1 1 calc R
C35 C 0.7739(3) 1.1694(2) 0.62843(18) 0.0512(8) Uani 1 1 d .
C36 C 0.6532(3) 1.1607(2) 0.60388(19) 0.0523(8) Uani 1 1 d .
C37 C 0.7541(3) 0.6139(2) 0.83683(19) 0.0534(8) Uani 1 1 d .
C38 C 0.5937(3) 0.6271(2) 0.55657(19) 0.0570(8) Uani 1 1 d .
N1 N 0.4455(2) 0.52276(18) 0.65637(13) 0.0478(6) Uani 1 1 d .
N2 N 0.3045(2) 0.41957(19) 0.61484(14) 0.0500(6) Uani 1 1 d .
N3 N 0.0697(2) 0.43654(18) 0.67262(14) 0.0496(6) Uani 1 1 d .
N4 N 0.4600(2) 0.75682(18) 0.64119(13) 0.0507(7) Uani 1 1 d .
N5 N 0.4355(2) 0.90676(19) 0.60901(13) 0.0495(6) Uani 1 1 d .
N6 N 0.6416(2) 1.16698(17) 0.66016(16) 0.0536(7) Uani 1 1 d .
N7 N 0.6796(2) 0.6300(2) 0.77471(16) 0.0689(8) Uani 1 1 d .
N8 N 0.5873(3) 0.6283(2) 0.60411(17) 0.0738(9) Uani 1 1 d .
O1 O -0.1141(2) 0.43155(19) 0.56160(13) 0.0759(7) Uani 1 1 d .
O2 O 0.25543(19) 0.43660(18) 0.78294(12) 0.0706(7) Uani 1 1 d .
O3 O 0.7173(3) 1.17625(19) 0.78199(15) 0.0953(9) Uani 1 1 d .
O4 O 0.5670(2) 1.14790(19) 0.53929(14) 0.0740(7) Uani 1 1 d .
S1 S 0.85852(9) 0.59123(9) 0.92408(5) 0.0816(3) Uani 1 1 d .
S2 S 0.60809(10) 0.62401(9) 0.49236(6) 0.0902(4) Uani 1 1 d .
Zn1 Zn 0.54127(3) 0.63201(3) 0.66758(2) 0.05468(12) Uani 1 1 d .

loop_
_atom_site_aniso_label
_atom_site_aniso_U_11
_atom_site_aniso_U_22
_atom_site_aniso_U_33
_atom_site_aniso_U_23
_atom_site_aniso_U_13
_atom_site_aniso_U_12
C1 0.057(2) 0.058(2) 0.0435(18) 0.0093(17) 0.0346(18) 0.0057(18)
C2 0.057(2) 0.068(2) 0.0478(19) 0.0144(18) 0.0359(18) 0.0128(19)
C3 0.073(2) 0.058(2) 0.064(2) 0.0182(19) 0.052(2) 0.016(2)
C4 0.071(2) 0.073(2) 0.058(2) -0.0106(19) 0.045(2) -0.015(2)
C5 0.067(2) 0.062(2) 0.076(2) -0.005(2) 0.052(2) -0.011(2)
C6 0.060(2) 0.057(2) 0.065(2) 0.0104(18) 0.0435(19) 0.0009(18)
C7 0.050(2) 0.0436(19) 0.057(2) 0.0119(17) 0.0302(18) 0.0088(16)
C8 0.0507(19) 0.0323(17) 0.071(2) 0.0099(17) 0.0395(19) 0.0078(15)
C9 0.051(2) 0.055(2) 0.080(3) 0.019(2) 0.036(2) 0.0115(18)
C10 0.054(2) 0.056(2) 0.117(3) 0.013(3) 0.057(3) 0.0102(19)
C11 0.086(3) 0.060(2) 0.118(4) 0.001(3) 0.080(3) 0.003(2)
C12 0.071(2) 0.045(2) 0.086(3) -0.011(2) 0.060(2) -0.0079(18)
C13 0.055(2) 0.0299(16) 0.062(2) -0.0019(16) 0.0393(18) -0.0004(15)
C14 0.106(3) 0.091(3) 0.081(3) -0.025(3) 0.074(3) -0.022(3)
C15 0.098(3) 0.124(4) 0.062(3) -0.033(3) 0.053(3) -0.039(3)
C16 0.069(2) 0.078(3) 0.061(2) -0.020(2) 0.039(2) -0.024(2)
C17 0.055(2) 0.0393(18) 0.0530(19) -0.0051(16) 0.0356(18) -0.0066(16)
C18 0.051(2) 0.0401(19) 0.057(2) 0.0021(16) 0.0318(18) 0.0005(16)
C19 0.0471(19) 0.062(2) 0.053(2) 0.0030(18) 0.0320(18) 0.0007(18)
C20 0.059(2) 0.066(2) 0.053(2) -0.0068(18) 0.0418(18) -0.0127(19)
C21 0.0524(19) 0.068(2) 0.054(2) -0.0067(18) 0.0394(18) -0.0019(18)
C22 0.057(2) 0.060(2) 0.056(2) 0.0130(18) 0.0363(18) 0.0062(18)
C23 0.081(2) 0.060(2) 0.097(3) 0.001(2) 0.075(2) 0.002(2)
C24 0.086(3) 0.053(2) 0.116(3) 0.005(2) 0.081(3) 0.011(2)
C25 0.096(3) 0.0385(19) 0.072(2) -0.0039(18) 0.064(2) -0.006(2)
C26 0.078(3) 0.0391(19) 0.055(2) 0.0029(17) 0.040(2) -0.0073(18)
C27 0.110(4) 0.063(3) 0.067(3) 0.010(2) 0.047(3) -0.014(3)
C28 0.084(3) 0.083(3) 0.083(3) 0.020(3) 0.021(3) -0.012(3)
C29 0.063(3) 0.056(3) 0.123(4) 0.012(3) 0.042(3) -0.003(2)
C30 0.063(2) 0.0358(19) 0.095(3) -0.003(2) 0.046(3) -0.0016(18)
C31 0.065(2) 0.0294(17) 0.072(2) -0.0001(17) 0.047(2) -0.0016(16)
C32 0.081(3) 0.065(3) 0.141(4) -0.019(3) 0.086(3) -0.011(2)
C33 0.115(4) 0.106(4) 0.126(4) -0.038(3) 0.103(4) -0.033(3)
C34 0.086(3) 0.081(3) 0.077(3) -0.025(2) 0.064(2) -0.025(2)
C35 0.065(2) 0.0440(19) 0.065(2) -0.0080(17) 0.050(2) -0.0070(17)
C36 0.069(2) 0.0414(19) 0.061(2) 0.0006(18) 0.047(2) -0.0020(18)
C37 0.052(2) 0.062(2) 0.059(2) -0.0025(19) 0.0409(19) -0.0088(18)
C38 0.056(2) 0.054(2) 0.062(2) 0.0056(19) 0.0371(19) 0.0092(18)
N1 0.0498(16) 0.0587(17) 0.0384(14) 0.0078(14) 0.0293(14) 0.0042(14)
N2 0.0567(17) 0.0586(18) 0.0472(16) 0.0017(14) 0.0385(15) -0.0009(15)
N3 0.0461(15) 0.0523(16) 0.0534(16) 0.0056(14) 0.0326(14) 0.0023(13)
N4 0.0515(16) 0.0557(17) 0.0482(16) 0.0038(14) 0.0327(14) -0.0031(14)
N5 0.0483(15) 0.0547(17) 0.0487(16) 0.0023(14) 0.0318(14) -0.0007(14)
N6 0.0692(18) 0.0435(16) 0.0718(19) 0.0014(15) 0.0557(17) 0.0007(14)
N7 0.0576(18) 0.087(2) 0.0507(18) 0.0035(18) 0.0284(16) -0.0061(18)
N8 0.095(2) 0.079(2) 0.078(2) 0.0108(18) 0.069(2) 0.0105(19)
O1 0.0583(15) 0.100(2) 0.0511(15) 0.0212(15) 0.0254(13) 0.0103(15)
O2 0.0436(13) 0.095(2) 0.0659(15) 0.0057(14) 0.0307(13) -0.0007(13)
O3 0.149(3) 0.097(2) 0.096(2) -0.0210(17) 0.104(2) -0.0237(19)
O4 0.0672(16) 0.092(2) 0.0614(16) -0.0016(15) 0.0397(15) -0.0083(15)
S1 0.0673(6) 0.1154(9) 0.0520(5) 0.0154(6) 0.0324(5) -0.0085(6)
S2 0.1023(8) 0.1222(10) 0.0682(6) 0.0144(7) 0.0640(7) 0.0268(8)
Zn1 0.0590(2) 0.0610(3) 0.0485(2) 0.0044(2) 0.0357(2) -0.0012(2)

loop_
_atom_type_symbol
_atom_type_description
_atom_type_scat_dispersion_real
_atom_type_scat_dispersion_imag
_atom_type_scat_source
C C 0.0033 0.0016 'International Tables Vol C Tables 4.2.6.8 and 6.1.1.4'
H H 0.0000 0.0000 'International Tables Vol C Tables 4.2.6.8 and 6.1.1.4'
N N 0.0061 0.0033 'International Tables Vol C Tables 4.2.6.8 and 6.1.1.4'
O O 0.0106 0.0060 'International Tables Vol C Tables 4.2.6.8 and 6.1.1.4'
S S 0.1246 0.1234 'International Tables Vol C Tables 4.2.6.8 and 6.1.1.4'
Zn Zn 0.2839 1.4301 'International Tables Vol C Tables 4.2.6.8 and 6.1.1.4'

loop_
_geom_angle_atom_site_label_1
_geom_angle_atom_site_label_2
_geom_angle_atom_site_label_3
_geom_angle
N1 C1 N2 111.8(3)
N1 C1 H1 124.1
N2 C1 H1 124.1
C3 C2 N1 110.0(3)
C3 C2 H2 125.0
N1 C2 H2 125.0
C2 C3 N2 106.2(3)
C2 C3 H3 126.9
N2 C3 H3 126.9
N2 C4 C5 112.1(3)
N2 C4 H4A 109.2
C5 C4 H4A 109.2
N2 C4 H4B 109.2
C5 C4 H4B 109.2
H4A C4 H4B 107.9
C6 C5 C4 111.6(3)
C6 C5 H5A 109.3
C4 C5 H5A 109.3
C6 C5 H5B 109.3
C4 C5 H5B 109.3
H5A C5 H5B 108.0
N3 C6 C5 111.9(3)
N3 C6 H6A 109.2
C5 C6 H6A 109.2
N3 C6 H6B 109.2
C5 C6 H6B 109.2
H6A C6 H6B 107.9
O1 C7 N3 119.9(3)
O1 C7 C8 123.6(3)
N3 C7 C8 116.6(3)
C9 C8 C13 120.4(3)
C9 C8 C7 119.8(3)
C13 C8 C7 119.8(3)
C8 C9 C10 119.7(3)
C8 C9 H9 120.2
C10 C9 H9 120.2
C11 C10 C9 120.7(3)
C11 C10 H10 119.7
C9 C10 H10 119.7
C10 C11 C12 122.0(3)
C10 C11 H11 119.0
C12 C11 H11 119.0
C14 C12 C11 124.2(3)
C14 C12 C13 118.4(3)
C11 C12 C13 117.4(3)
C8 C13 C17 121.5(3)
C8 C13 C12 119.8(3)
C17 C13 C12 118.6(3)
C15 C14 C12 122.0(3)
C15 C14 H14 119.0
C12 C14 H14 119.0
C14 C15 C16 119.8(4)
C14 C15 H15 120.1
C16 C15 H15 120.1
C17 C16 C15 120.2(3)
C17 C16 H16 119.9
C15 C16 H16 119.9
C16 C17 C13 121.0(3)
C16 C17 C18 119.4(3)
C13 C17 C18 119.6(3)
O2 C18 N3 120.2(3)
O2 C18 C17 122.7(3)
N3 C18 C17 117.2(3)
N4 C19 N5 112.4(3)
N4 C19 H19 123.8
N5 C19 H19 123.8
C21 C20 N4 109.7(3)
C21 C20 H20 125.2
N4 C20 H20 125.2
C20 C21 N5 106.6(3)
C20 C21 H21 126.7
N5 C21 H21 126.7
N5 C22 C23 111.0(2)
N5 C22 H22A 109.4
C23 C22 H22A 109.4
N5 C22 H22B 109.4
C23 C22 H22B 109.4
H22A C22 H22B 108.0
C22 C23 C24 113.3(3)
C22 C23 H23A 108.9
C24 C23 H23A 108.9
C22 C23 H23B 108.9
C24 C23 H23B 108.9
H23A C23 H23B 107.7
N6 C24 C23 112.9(3)
N6 C24 H24A 109.0
C23 C24 H24A 109.0
N6 C24 H24B 109.0
C23 C24 H24B 109.0
H24A C24 H24B 107.8
O3 C25 N6 119.8(3)
O3 C25 C26 122.8(4)
N6 C25 C26 117.4(3)
C27 C26 C31 119.9(4)
C27 C26 C25 120.3(3)
C31 C26 C25 119.8(3)
C26 C27 C28 120.3(4)
C26 C27 H27 119.9
C28 C27 H27 119.9
C29 C28 C27 120.7(4)
C29 C28 H28 119.6
C27 C28 H28 119.6
C28 C29 C30 121.2(4)
C28 C29 H29 119.4
C30 C29 H29 119.4
C29 C30 C32 124.1(4)
C29 C30 C31 118.5(4)
C32 C30 C31 117.4(4)
C35 C31 C26 120.8(3)
C35 C31 C30 119.8(3)
C26 C31 C30 119.3(3)
C33 C32 C30 121.8(4)
C33 C32 H32 119.1
C30 C32 H32 119.1
C32 C33 C34 120.6(4)
C32 C33 H33 119.7
C34 C33 H33 119.7
C35 C34 C33 120.0(4)
C35 C34 H34 120.0
C33 C34 H34 120.0
C34 C35 C31 120.3(3)
C34 C35 C36 119.0(3)
C31 C35 C36 120.7(3)
O4 C36 N6 120.2(3)
O4 C36 C35 123.7(3)
N6 C36 C35 116.2(3)
N7 C37 S1 179.9(4)
N8 C38 S2 177.7(3)
C1 N1 C2 105.1(3)
C1 N1 Zn1 130.6(2)
C2 N1 Zn1 124.2(2)
C1 N2 C3 107.0(3)
C1 N2 C4 127.0(3)
C3 N2 C4 126.0(3)
C18 N3 C7 125.2(3)
C18 N3 C6 117.2(2)
C7 N3 C6 117.5(3)
C19 N4 C20 104.8(3)
C19 N4 Zn1 119.7(2)
C20 N4 Zn1 135.5(2)
C19 N5 C21 106.5(3)
C19 N5 C22 125.6(2)
C21 N5 C22 127.8(3)
C36 N6 C25 124.5(3)
C36 N6 C24 118.5(3)
C25 N6 C24 117.0(3)
C37 N7 Zn1 168.6(3)
C38 N8 Zn1 168.0(3)
N8 Zn1 N7 111.58(12)
N8 Zn1 N1 115.03(12)
N7 Zn1 N1 103.77(11)
N8 Zn1 N4 102.27(11)
N7 Zn1 N4 109.85(12)
N1 Zn1 N4 114.52(10)

loop_
_geom_bond_atom_site_label_1
_geom_bond_atom_site_label_2
_geom_bond_distance
C1 N1 1.317(4)
C1 N2 1.329(4)
C1 H1 0.9300
C2 C3 1.341(4)
C2 N1 1.368(4)
C2 H2 0.9300
C3 N2 1.368(4)
C3 H3 0.9300
C4 N2 1.464(4)
C4 C5 1.532(4)
C4 H4A 0.9700
C4 H4B 0.9700
C5 C6 1.511(4)
C5 H5A 0.9700
C5 H5B 0.9700
C6 N3 1.476(3)
C6 H6A 0.9700
C6 H6B 0.9700
C7 O1 1.214(3)
C7 N3 1.396(4)
C7 C8 1.483(4)
C8 C9 1.378(4)
C8 C13 1.402(4)
C9 C10 1.404(4)
C9 H9 0.9300
C10 C11 1.348(5)
C10 H10 0.9300
C11 C12 1.408(5)
C11 H11 0.9300
C12 C14 1.395(5)
C12 C13 1.428(4)
C13 C17 1.404(4)
C14 C15 1.357(5)
C14 H14 0.9300
C15 C16 1.403(4)
C15 H15 0.9300
C16 C17 1.367(4)
C16 H16 0.9300
C17 C18 1.475(4)
C18 O2 1.224(3)
C18 N3 1.390(4)
C19 N4 1.321(4)
C19 N5 1.326(4)
C19 H19 0.9300
C20 C21 1.345(4)
C20 N4 1.375(4)
C20 H20 0.9300
C21 N5 1.374(3)
C21 H21 0.9300
C22 N5 1.473(4)
C22 C23 1.492(4)
C22 H22A 0.9700
C22 H22B 0.9700
C23 C24 1.524(4)
C23 H23A 0.9700
C23 H23B 0.9700
C24 N6 1.472(4)
C24 H24A 0.9700
C24 H24B 0.9700
C25 O3 1.223(3)
C25 N6 1.400(4)
C25 C26 1.465(5)
C26 C27 1.376(5)
C26 C31 1.406(4)
C27 C28 1.390(6)
C27 H27 0.9300
C28 C29 1.356(6)
C28 H28 0.9300
C29 C30 1.393(5)
C29 H29 0.9300
C30 C32 1.409(5)
C30 C31 1.424(4)
C31 C35 1.397(4)
C32 C33 1.340(5)
C32 H32 0.9300
C33 C34 1.400(5)
C33 H33 0.9300
C34 C35 1.370(4)
C34 H34 0.9300
C35 C36 1.475(4)
C36 O4 1.213(4)
C36 N6 1.400(4)
C37 N7 1.149(4)
C37 S1 1.613(4)
C38 N8 1.146(4)
C38 S2 1.606(3)
N1 Zn1 1.986(3)
N4 Zn1 1.997(3)
N7 Zn1 1.972(3)
N8 Zn1 1.940(3)

loop_
_geom_torsion_atom_site_label_1
_geom_torsion_atom_site_label_2
_geom_torsion_atom_site_label_3
_geom_torsion_atom_site_label_4
_geom_torsion
N1 C2 C3 N2 0.3(3)
N2 C4 C5 C6 62.9(4)
C4 C5 C6 N3 179.7(3)
O1 C7 C8 C9 -0.8(5)
N3 C7 C8 C9 177.7(3)
O1 C7 C8 C13 -179.7(3)
N3 C7 C8 C13 -1.2(4)
C13 C8 C9 C10 0.7(5)
C7 C8 C9 C10 -178.2(3)
C8 C9 C10 C11 -0.1(6)
C9 C10 C11 C12 -0.3(6)
C10 C11 C12 C14 -179.2(4)
C10 C11 C12 C13 0.1(5)
C9 C8 C13 C17 179.4(3)
C7 C8 C13 C17 -1.6(4)
C9 C8 C13 C12 -1.0(5)
C7 C8 C13 C12 178.0(3)
C14 C12 C13 C8 179.9(3)
C11 C12 C13 C8 0.6(5)
C14 C12 C13 C17 -0.5(5)
C11 C12 C13 C17 -179.8(3)
C11 C12 C14 C15 178.4(4)
C13 C12 C14 C15 -0.8(6)
C12 C14 C15 C16 1.7(7)
C14 C15 C16 C17 -1.1(6)
C15 C16 C17 C13 -0.2(5)
C15 C16 C17 C18 178.0(3)
C8 C13 C17 C16 -179.3(3)
C12 C13 C17 C16 1.1(5)
C8 C13 C17 C18 2.5(5)
C12 C13 C17 C18 -177.1(3)
C16 C17 C18 O2 0.6(5)
C13 C17 C18 O2 178.8(3)
C16 C17 C18 N3 -178.6(3)
C13 C17 C18 N3 -0.4(4)
N4 C20 C21 N5 0.1(3)
N5 C22 C23 C24 174.9(3)
C22 C23 C24 N6 -73.8(4)
O3 C25 C26 C27 1.1(5)
N6 C25 C26 C27 -178.0(3)
O3 C25 C26 C31 -176.9(3)
N6 C25 C26 C31 4.0(5)
C31 C26 C27 C28 -1.6(6)
C25 C26 C27 C28 -179.6(4)
C26 C27 C28 C29 1.6(7)
C27 C28 C29 C30 0.0(7)
C28 C29 C30 C32 178.6(4)
C28 C29 C30 C31 -1.6(6)
C27 C26 C31 C35 -180.0(3)
C25 C26 C31 C35 -2.0(5)
C27 C26 C31 C30 0.0(5)
C25 C26 C31 C30 178.0(3)
C29 C30 C31 C35 -178.5(3)
C32 C30 C31 C35 1.3(5)
C29 C30 C31 C26 1.5(5)
C32 C30 C31 C26 -178.6(3)
C29 C30 C32 C33 -179.3(4)
C31 C30 C32 C33 0.9(6)
C30 C32 C33 C34 -1.6(7)
C32 C33 C34 C35 0.0(7)
C33 C34 C35 C31 2.3(5)
C33 C34 C35 C36 -176.6(3)
C26 C31 C35 C34 177.0(3)
C30 C31 C35 C34 -2.9(5)
C26 C31 C35 C36 -4.1(5)
C30 C31 C35 C36 175.9(3)
C34 C35 C36 O4 7.4(5)
C31 C35 C36 O4 -171.5(3)
C34 C35 C36 N6 -173.2(3)
C31 C35 C36 N6 7.9(4)
N2 C1 N1 C2 0.8(3)
N2 C1 N1 Zn1 176.17(18)
C3 C2 N1 C1 -0.7(3)
C3 C2 N1 Zn1 -176.42(19)
N1 C1 N2 C3 -0.6(3)
N1 C1 N2 C4 -178.9(2)
C2 C3 N2 C1 0.2(3)
C2 C3 N2 C4 178.4(3)
C5 C4 N2 C1 -117.5(3)
C5 C4 N2 C3 64.6(4)
O2 C18 N3 C7 178.0(3)
C17 C18 N3 C7 -2.7(5)
O2 C18 N3 C6 -2.8(4)
C17 C18 N3 C6 176.5(3)
O1 C7 N3 C18 -177.9(3)
C8 C7 N3 C18 3.5(5)
O1 C7 N3 C6 2.9(5)
C8 C7 N3 C6 -175.7(3)
C5 C6 N3 C18 93.7(3)
C5 C6 N3 C7 -87.1(3)
N5 C19 N4 C20 0.0(3)
N5 C19 N4 Zn1 178.64(19)
C21 C20 N4 C19 0.0(3)
C21 C20 N4 Zn1 -178.4(2)
N4 C19 N5 C21 0.1(4)
N4 C19 N5 C22 178.5(3)
C20 C21 N5 C19 -0.1(3)
C20 C21 N5 C22 -178.5(3)
C23 C22 N5 C19 -115.1(3)
C23 C22 N5 C21 63.0(4)
O4 C36 N6 C25 173.4(3)
C35 C36 N6 C25 -5.9(4)
O4 C36 N6 C24 -5.9(5)
C35 C36 N6 C24 174.7(3)
O3 C25 N6 C36 -179.0(3)
C26 C25 N6 C36 0.2(5)
O3 C25 N6 C24 0.4(4)
C26 C25 N6 C24 179.6(3)
C23 C24 N6 C36 101.0(3)
C23 C24 N6 C25 -78.4(4)
S1 C37 N7 Zn1 -31(100)
S2 C38 N8 Zn1 -166(7)
C38 N8 Zn1 N7 -178.5(14)
C38 N8 Zn1 N1 63.6(15)
C38 N8 Zn1 N4 -61.1(15)
C37 N7 Zn1 N8 -109.1(14)
C37 N7 Zn1 N1 15.4(14)
C37 N7 Zn1 N4 138.2(14)
C1 N1 Zn1 N8 -77.5(3)
C2 N1 Zn1 N8 97.1(2)
C1 N1 Zn1 N7 160.3(3)
C2 N1 Zn1 N7 -25.1(2)
C1 N1 Zn1 N4 40.5(3)
C2 N1 Zn1 N4 -144.8(2)
C19 N4 Zn1 N8 -37.0(3)
C20 N4 Zn1 N8 141.2(3)
C19 N4 Zn1 N7 81.6(2)
C20 N4 Zn1 N7 -100.2(3)
C19 N4 Zn1 N1 -162.1(2)
C20 N4 Zn1 N1 16.1(3)
